data_4078360
loop_
_publ_author_name
'Bould, Jonathan'
'Rath, Nigam P.'
'Barton, Lawrence'

_publ_section_title
;
 Metallaborane Heteroatom Incorporation Reactions:&#x00A0;
 Metallacarboranes, Metallathiaboranes, and an Iridaazaborane from
 Iridanonaborane Precursors
;
_journal_issue 23
_journal_name_full Organometallics
_journal_page_first 4916
_journal_paper_doi 10.1021/om960313w
_journal_volume 15
_journal_year 1996
_chemical_formula_sum 'C6 H29 B8 Ir P2 S'
_chemical_formula_weight 473.97
_chemical_name_systematic
; 
 ? 
;
_space_group_IT_number 2
_symmetry_cell_setting triclinic
_symmetry_space_group_name_Hall '-P 1'
_symmetry_space_group_name_H-M 'P -1'
_atom_sites_solution_hydrogens geom
_atom_sites_solution_primary direct
_atom_sites_solution_secondary difmap
_audit_creation_method SHELXL
_cell_angle_alpha 69.14(5)
_cell_angle_beta 74.50(5)
_cell_angle_gamma 63.63(3)
_cell_formula_units_Z 2
_cell_length_a 9.385(7)
_cell_length_b 9.485(7)
_cell_length_c 12.466(9)
_cell_measurement_reflns_used 30
_cell_measurement_temperature 293(2)
_cell_measurement_theta_max 39.378
_cell_measurement_theta_min 4.738
_cell_volume 921.1(12)
_computing_cell_refinement 'Siemens XSCANS'
_computing_data_collection 'Siemens XSCANS'
_computing_data_reduction 'Siemens XSCANS'
_computing_molecular_graphics 'Siemens SHELXTL 5.0'
_computing_publication_material 'Siemens SHELXTL 5.0'
_computing_structure_refinement 'SHELXL-93 (Sheldrick, 1993)'
_computing_structure_solution 'SHELXS-86 (Sheldrick, 1990)'
_diffrn_ambient_temperature 293(2)
_diffrn_measurement_device 'Siemens P4'
_diffrn_measurement_method '\w scans'
_diffrn_radiation_monochromator graphite
_diffrn_radiation_source 'fine-focus sealed tube'
_diffrn_radiation_type MoK\a
_diffrn_radiation_wavelength 0.71073
_diffrn_reflns_av_R_equivalents 0.0300
_diffrn_reflns_av_sigmaI/netI 0.0414
_diffrn_reflns_limit_h_max 12
_diffrn_reflns_limit_h_min -10
_diffrn_reflns_limit_k_max 11
_diffrn_reflns_limit_k_min -10
_diffrn_reflns_limit_l_max 16
_diffrn_reflns_limit_l_min -15
_diffrn_reflns_number 7371
_diffrn_reflns_theta_max 27.51
_diffrn_reflns_theta_min 1.76
_diffrn_standards_decay_% 10.86
_diffrn_standards_interval_count 97
_diffrn_standards_number 3
_exptl_absorpt_coefficient_mu 7.511
_exptl_absorpt_correction_T_max 0.58198
_exptl_absorpt_correction_T_min 0.30238
_exptl_absorpt_correction_type semi-empirical
_exptl_crystal_colour 'Light yellow'
_exptl_crystal_density_diffrn 1.709
_exptl_crystal_description 'diamond shaped'
_exptl_crystal_F_000 456
_exptl_crystal_size_max 0.1
_exptl_crystal_size_mid 0.2
_exptl_crystal_size_min 0.4
_refine_diff_density_max 0.890
_refine_diff_density_min -1.717
_refine_diff_density_rms 0.158
_refine_ls_extinction_method none
_refine_ls_goodness_of_fit_all 1.045
_refine_ls_goodness_of_fit_obs 1.065
_refine_ls_matrix_type full
_refine_ls_number_parameters 213
_refine_ls_number_reflns 4153
_refine_ls_number_restraints 0
_refine_ls_restrained_S_all 1.076
_refine_ls_restrained_S_obs 1.065
_refine_ls_R_factor_all 0.0358
_refine_ls_R_factor_obs 0.0298
_refine_ls_shift/esd_max 0.003
_refine_ls_shift/esd_mean 0.000
_refine_ls_structure_factor_coef Fsqd
_refine_ls_weighting_details 'w=1/[\s^2^(Fo^2^)+(0.0437P)^2^+0.0000P] where P=(Fo^2^+2Fc^2^)/3'
_refine_ls_weighting_scheme calc
_refine_ls_wR_factor_all 0.0774
_refine_ls_wR_factor_obs 0.0727
_reflns_number_observed 3753
_reflns_number_total 4157
_reflns_observed_criterion >2sigma(I)
_cod_data_source_file om960313w.cif
_cod_data_source_block lb1395
_cod_depositor_comments
;
The following automatic conversions were performed:

'_symmetry_cell_setting' value 'Triclinic' changed to 'triclinic'
according to /home/saulius/struct/CIF-dictionaries/cif_core.dic
dictionary named 'cif_core.dic' version 2.4.1 from 2010-06-29.

Automatic conversion script
Id: cif_fix_values 1715 2011-07-08 13:25:40Z adriana 

The following automatic conversions were performed:

'_refine_ls_weighting_scheme' value 'calc
w=1/[\s^2^(Fo^2^)+(0.0437P)^2^+0.0000P] where P=(Fo^2^+2Fc^2^)/3' was
changed to 'calc'. New tag '_refine_ls_weighting_details' was
created. The value of the new tag was set to
'w=1/[\s^2^(Fo^2^)+(0.0437P)^2^+0.0000P] where P=(Fo^2^+2Fc^2^)/3'.

Automatic conversion script
Id: cif_fix_values 3143 2015-03-26 13:38:13Z robertas 
;
_cod_original_sg_symbol_H-M P-1
_cod_database_code 4078360

loop_
_symmetry_equiv_pos_as_xyz
'x, y, z'
'-x, -y, -z'

loop_
_atom_site_aniso_label
_atom_site_aniso_U_11
_atom_site_aniso_U_22
_atom_site_aniso_U_33
_atom_site_aniso_U_23
_atom_site_aniso_U_13
_atom_site_aniso_U_12
Ir2 0.02736(10) 0.02820(10) 0.02736(10) -0.00777(7) -0.00341(6) -0.01096(7)
S6 0.0403(7) 0.0462(7) 0.0288(6) -0.0088(5) -0.0035(5) -0.0150(6)
P1 0.0345(6) 0.0304(6) 0.0419(7) -0.0102(5) -0.0066(5) -0.0124(5)
P2 0.0315(6) 0.0387(7) 0.0384(7) -0.0120(5) -0.0062(5) -0.0143(5)
C1 0.063(4) 0.032(3) 0.068(4) -0.002(3) -0.020(3) -0.014(3)
C2 0.070(4) 0.055(4) 0.060(4) -0.028(3) -0.005(3) -0.019(3)
C3 0.047(3) 0.044(3) 0.068(4) -0.010(3) -0.010(3) -0.024(3)
C4 0.045(3) 0.046(3) 0.077(5) -0.006(3) -0.029(3) -0.008(3)
C5 0.041(3) 0.090(5) 0.061(4) -0.031(4) 0.007(3) -0.031(3)
C6 0.049(3) 0.052(3) 0.058(4) -0.020(3) -0.017(3) -0.021(3)
B1 0.032(3) 0.036(3) 0.040(3) -0.008(2) -0.003(2) -0.011(2)
B3 0.050(3) 0.028(3) 0.037(3) -0.011(2) -0.008(3) -0.012(2)
B4 0.039(3) 0.034(3) 0.051(4) -0.008(3) 0.000(3) -0.006(3)
B5 0.031(3) 0.043(3) 0.040(3) -0.006(2) -0.013(2) -0.011(2)
B7 0.038(3) 0.035(3) 0.035(3) -0.004(2) -0.004(2) -0.016(2)
B8 0.049(4) 0.034(3) 0.045(3) -0.007(3) -0.009(3) -0.016(3)
B9 0.039(3) 0.040(3) 0.049(4) -0.005(3) -0.006(3) -0.009(3)
B10 0.038(3) 0.047(4) 0.049(4) -0.006(3) -0.008(3) -0.015(3)

loop_
_atom_site_label
_atom_site_type_symbol
_atom_site_fract_x
_atom_site_fract_y
_atom_site_fract_z
_atom_site_U_iso_or_equiv
_atom_site_thermal_displace_type
_atom_site_occupancy
_atom_site_calc_flag
_atom_site_refinement_flags
Ir2 Ir 0.11302(2) 0.01483(2) 0.274734(14) 0.02756(7) Uani 1 d .
S6 S 0.0964(2) 0.1543(2) 0.06757(11) 0.0398(3) Uani 1 d .
P1 P 0.1445(2) -0.2525(2) 0.29854(12) 0.0353(3) Uani 1 d .
P2 P 0.3695(2) -0.0304(2) 0.29960(12) 0.0352(3) Uani 1 d .
C1 C 0.2738(8) -0.4271(7) 0.4001(6) 0.057(2) Uani 1 d .
H1A H 0.3787(43) -0.4282(7) 0.3815(9) 0.085 Uiso 1 calc R
H1B H 0.2767(8) -0.5254(41) 0.3948(6) 0.085 Uiso 1 calc R
H1C H 0.2326(19) -0.4179(8) 0.4764(32) 0.085 Uiso 1 calc R
C2 C 0.2146(9) -0.3186(8) 0.1651(6) 0.061(2) Uani 1 d .
H2A H 0.3142(40) -0.3064(9) 0.1296(16) 0.091 Uiso 1 calc R
H2B H 0.1360(32) -0.2525(27) 0.1125(22) 0.091 Uiso 1 calc R
H2C H 0.2301(11) -0.4313(46) 0.1835(9) 0.091 Uiso 1 calc R
C3 C -0.0437(7) -0.2828(7) 0.3550(6) 0.052(2) Uani 1 d .
H3A H -0.1209(33) -0.2035(33) 0.3122(18) 0.078 Uiso 1 calc R
H3B H -0.0725(15) -0.2787(8) 0.4291(30) 0.078 Uiso 1 calc R
H3C H -0.0305(8) -0.3810(40) 0.3514(6) 0.078 Uiso 1 calc R
C4 C 0.4892(8) -0.2189(8) 0.3985(6) 0.058(2) Uani 1 d .
H4A H 0.4269(27) -0.2371(11) 0.4716(31) 0.088 Uiso 1 calc R
H4B H 0.5812(39) -0.2085(8) 0.4068(7) 0.088 Uiso 1 calc R
H4C H 0.5214(15) -0.3083(38) 0.3680(14) 0.088 Uiso 1 calc R
C5 C 0.5107(7) -0.0196(9) 0.1665(6) 0.062(2) Uani 1 d .
H5A H 0.4671(21) 0.0628(40) 0.1157(25) 0.093 Uiso 1 calc R
H5B H 0.5383(15) -0.1019(39) 0.1450(12) 0.093 Uiso 1 calc R
H5C H 0.5904(38) -0.0149(10) 0.1789(8) 0.093 Uiso 1 calc R
C6 C 0.3681(7) 0.1205(7) 0.3605(5) 0.0488(14) Uani 1 d .
H6A H 0.2930(27) 0.1224(7) 0.4344(26) 0.073 Uiso 1 calc R
H6B H 0.3320(14) 0.2313(39) 0.3041(20) 0.073 Uiso 1 calc R
H6C H 0.4786(38) 0.0900(12) 0.3762(8) 0.073 Uiso 1 calc R
B1 B -0.1529(7) 0.1495(7) 0.2910(5) 0.0379(12) Uani 1 d .
B3 B -0.0375(8) 0.2656(7) 0.2948(5) 0.0382(13) Uani 1 d .
B4 B -0.2435(8) 0.3697(8) 0.2677(6) 0.046(2) Uani 1 d .
B5 B -0.0750(7) 0.0932(8) 0.1600(5) 0.0388(13) Uani 1 d .
B7 B 0.0990(7) 0.2692(7) 0.1634(5) 0.0372(12) Uani 1 d .
B8 B -0.1002(8) 0.4529(8) 0.1819(6) 0.0429(14) Uani 1 d .
B9 B -0.2635(8) 0.4737(8) 0.1239(6) 0.047(2) Uani 1 d .
B10 B -0.2735(8) 0.2790(9) 0.1759(6) 0.0463(15) Uani 1 d .
H1 H -0.2320(66) 0.0733(65) 0.3695(47) 0.040(15) Uiso 1 d .
H3 H -0.0146(77) 0.2824(77) 0.3701(56) 0.061(19) Uiso 1 d .
H4 H -0.3475(84) 0.4239(84) 0.3429(59) 0.074(22) Uiso 1 d .
H5 H -0.0955(64) 0.0113(63) 0.1300(45) 0.039(15) Uiso 1 d .
H7 H 0.2021(91) 0.3118(88) 0.1305(63) 0.087(25) Uiso 1 d .
H8 H -0.0837(79) 0.5667(84) 0.1801(56) 0.064(20) Uiso 1 d .
H9 H -0.3571(67) 0.5844(67) 0.0764(49) 0.046(16) Uiso 1 d .
H10 H -0.4076(77) 0.2872(74) 0.1718(54) 0.059(19) Uiso 1 d .
H89 H -0.1277(85) 0.4735(82) 0.0779(60) 0.071(21) Uiso 1 d .
H910 H -0.2365(80) 0.3555(79) 0.0731(58) 0.061(19) Uiso 1 d .
H2 H 0.0949(87) -0.0177(87) 0.3921(65) 0.086(24) Uiso 1 d .

loop_
_atom_type_symbol
_atom_type_description
_atom_type_scat_dispersion_real
_atom_type_scat_dispersion_imag
_atom_type_scat_source
C C 0.0033 0.0016 'International Tables Vol C Tables 4.2.6.8 and 6.1.1.4'
H H 0.0000 0.0000 'International Tables Vol C Tables 4.2.6.8 and 6.1.1.4'
B B 0.0013 0.0007 'International Tables Vol C Tables 4.2.6.8 and 6.1.1.4'
P P 0.1023 0.0942 'International Tables Vol C Tables 4.2.6.8 and 6.1.1.4'
S S 0.1246 0.1234 'International Tables Vol C Tables 4.2.6.8 and 6.1.1.4'
Ir Ir -1.4442 7.9887 'International Tables Vol C Tables 4.2.6.8 and 6.1.1.4'

loop_
_geom_angle_atom_site_label_1
_geom_angle_atom_site_label_2
_geom_angle_atom_site_label_3
_geom_angle
B3 Ir2 B1 49.7(2)
B3 Ir2 B5 80.3(2)
B1 Ir2 B5 46.2(2)
B3 Ir2 B7 46.8(2)
B1 Ir2 B7 80.5(2)
B5 Ir2 B7 76.8(2)
B3 Ir2 P1 150.7(2)
B1 Ir2 P1 103.0(2)
B5 Ir2 P1 86.0(2)
B7 Ir2 P1 152.4(2)
B3 Ir2 P2 104.1(2)
B1 Ir2 P2 152.3(2)
B5 Ir2 P2 151.3(2)
B7 Ir2 P2 85.7(2)
P1 Ir2 P2 100.40(6)
B3 Ir2 S6 83.5(2)
B1 Ir2 S6 83.4(2)
B5 Ir2 S6 47.2(2)
B7 Ir2 S6 46.9(2)
P1 Ir2 S6 105.81(7)
P2 Ir2 S6 104.45(7)
B3 Ir2 H2 79.9(29)
B1 Ir2 H2 85.6(30)
B5 Ir2 H2 128.3(31)
B7 Ir2 H2 118.8(30)
P1 Ir2 H2 88.8(30)
P2 Ir2 H2 80.1(31)
S6 Ir2 H2 163.3(29)
B7 S6 B5 96.1(3)
B7 S6 Ir2 61.6(2)
B5 S6 Ir2 61.1(2)
C3 P1 C1 99.4(3)
C3 P1 C2 104.1(3)
C1 P1 C2 102.2(3)
C3 P1 Ir2 112.3(2)
C1 P1 Ir2 121.4(2)
C2 P1 Ir2 115.1(2)
C5 P2 C4 102.0(3)
C5 P2 C6 104.3(3)
C4 P2 C6 99.3(3)
C5 P2 Ir2 114.9(2)
C4 P2 Ir2 121.3(2)
C6 P2 Ir2 112.6(2)
P1 C1 H1A 109.5(2)
P1 C1 H1B 109.5(2)
H1A C1 H1B 109.5
P1 C1 H1C 109.5(2)
H1A C1 H1C 109.5
H1B C1 H1C 109.5
P1 C2 H2A 109.5(2)
P1 C2 H2B 109.5(2)
H2A C2 H2B 109.5
P1 C2 H2C 109.5(2)
H2A C2 H2C 109.5
H2B C2 H2C 109.5
P1 C3 H3A 109.5(2)
P1 C3 H3B 109.5(2)
H3A C3 H3B 109.5
P1 C3 H3C 109.5(2)
H3A C3 H3C 109.5
H3B C3 H3C 109.5
P2 C4 H4A 109.5(2)
P2 C4 H4B 109.5(2)
H4A C4 H4B 109.5
P2 C4 H4C 109.5(2)
H4A C4 H4C 109.5
H4B C4 H4C 109.5
P2 C5 H5A 109.5(2)
P2 C5 H5B 109.5(3)
H5A C5 H5B 109.5
P2 C5 H5C 109.5(2)
H5A C5 H5C 109.5
H5B C5 H5C 109.5
P2 C6 H6A 109.5(2)
P2 C6 H6B 109.5(2)
H6A C6 H6B 109.5
P2 C6 H6C 109.5(2)
H6A C6 H6C 109.5
H6B C6 H6C 109.5
B5 B1 B10 65.8(4)
B5 B1 B4 112.5(4)
B10 B1 B4 59.6(4)
B5 B1 B3 105.5(4)
B10 B1 B3 105.1(4)
B4 B1 B3 58.4(4)
B5 B1 Ir2 67.9(3)
B10 B1 Ir2 127.3(4)
B4 B1 Ir2 121.2(4)
B3 B1 Ir2 65.1(3)
B5 B1 H1 118.3(26)
B10 B1 H1 108.0(25)
B4 B1 H1 114.0(25)
B3 B1 H1 132.8(26)
Ir2 B1 H1 115.2(25)
B7 B3 B8 65.4(4)
B7 B3 B4 112.0(4)
B8 B3 B4 59.2(4)
B7 B3 B1 105.4(4)
B8 B3 B1 105.3(4)
B4 B3 B1 59.2(4)
B7 B3 Ir2 68.1(3)
B8 B3 Ir2 127.4(4)
B4 B3 Ir2 122.1(4)
B1 B3 Ir2 65.3(3)
B7 B3 H3 121.2(35)
B8 B3 H3 112.5(34)
B4 B3 H3 114.3(34)
B1 B3 H3 128.6(35)
Ir2 B3 H3 111.8(33)
B9 B4 B8 60.7(4)
B9 B4 B10 60.1(4)
B8 B4 B10 104.0(5)
B9 B4 B3 112.8(5)
B8 B4 B3 60.2(4)
B10 B4 B3 108.3(4)
B9 B4 B1 112.2(5)
B8 B4 B1 108.6(4)
B10 B4 B1 59.7(4)
B3 B4 B1 62.4(3)
B9 B4 H4 119.4(33)
B8 B4 H4 125.4(34)
B10 B4 H4 123.1(34)
B3 B4 H4 119.3(34)
B1 B4 H4 117.8(33)
B1 B5 S6 116.7(4)
B1 B5 B10 57.8(4)
S6 B5 B10 113.1(4)
B1 B5 Ir2 65.8(3)
S6 B5 Ir2 71.7(2)
B10 B5 Ir2 118.5(4)
B1 B5 H5 129.6(29)
S6 B5 H5 112.8(29)
B10 B5 H5 109.8(28)
Ir2 B5 H5 124.7(28)
B3 B7 S6 116.1(4)
B3 B7 B8 57.4(3)
S6 B7 B8 113.8(4)
B3 B7 Ir2 65.1(3)
S6 B7 Ir2 71.5(2)
B8 B7 Ir2 117.6(3)
B3 B7 H7 132.4(39)
S6 B7 H7 110.9(38)
B8 B7 H7 109.8(37)
Ir2 B7 H7 126.5(37)
B9 B8 B4 58.3(4)
B9 B8 B3 111.1(5)
B4 B8 B3 60.6(4)
B9 B8 B7 116.5(5)
B4 B8 B7 106.6(4)
B3 B8 B7 57.2(3)
B9 B8 H8 120.4(33)
B4 B8 H8 130.1(34)
B3 B8 H8 121.9(33)
B7 B8 H8 114.0(34)
B9 B8 H89 44.8(31)
B4 B8 H89 99.5(31)
B3 B8 H89 127.8(30)
B7 B8 H89 90.1(30)
H8 B8 H89 107.8(44)
B4 B9 B10 61.9(4)
B4 B9 B8 61.0(4)
B10 B9 B8 105.5(5)
B4 B9 H9 135.1(30)
B10 B9 H9 123.0(31)
B8 B9 H9 130.9(31)
B4 B9 H89 105.1(33)
B10 B9 H89 114.7(32)
B8 B9 H89 48.1(33)
H9 B9 H89 109.7(44)
B4 B9 H910 104.4(27)
B10 B9 H910 45.7(28)
B8 B9 H910 116.6(28)
H9 B9 H910 103.7(41)
H89 B9 H910 89.1(43)
B9 B10 B4 58.0(4)
B9 B10 B1 111.2(5)
B4 B10 B1 60.7(4)
B9 B10 B5 117.0(5)
B4 B10 B5 105.9(4)
B1 B10 B5 56.4(3)
B9 B10 H10 111.6(29)
B4 B10 H10 122.3(30)
B1 B10 H10 125.8(29)
B5 B10 H10 124.4(29)
B9 B10 H910 50.8(31)
B4 B10 H910 105.5(32)
B1 B10 H910 130.6(31)
B5 B10 H910 88.9(30)
H10 B10 H910 102.2(42)

loop_
_geom_bond_atom_site_label_1
_geom_bond_atom_site_label_2
_geom_bond_distance
Ir2 B3 2.228(6)
Ir2 B1 2.232(6)
Ir2 B5 2.266(6)
Ir2 B7 2.279(6)
Ir2 P1 2.334(2)
Ir2 P2 2.336(2)
Ir2 S6 2.458(2)
Ir2 H2 1.36(7)
S6 B7 1.893(7)
S6 B5 1.901(7)
P1 C3 1.828(6)
P1 C1 1.833(6)
P1 C2 1.840(7)
P2 C5 1.828(6)
P2 C4 1.834(6)
P2 C6 1.839(6)
C1 H1A 0.95(4)
C1 H1B 0.95(4)
C1 H1C 0.95(4)
C2 H2A 0.96(4)
C2 H2B 0.96(4)
C2 H2C 0.96(4)
C3 H3A 0.90(4)
C3 H3B 0.90(4)
C3 H3C 0.90(4)
C4 H4A 0.95(4)
C4 H4B 0.95(4)
C4 H4C 0.95(4)
C5 H5A 0.83(4)
C5 H5B 0.83(4)
C5 H5C 0.83(4)
C6 H6A 1.00(3)
C6 H6B 1.00(3)
C6 H6C 1.00(3)
B1 B5 1.767(9)
B1 B10 1.797(9)
B1 B4 1.815(9)
B1 B3 1.873(9)
B1 H1 1.27(5)
B3 B7 1.789(9)
B3 B8 1.793(9)
B3 B4 1.801(10)
B3 H3 1.09(7)
B4 B9 1.726(10)
B4 B8 1.774(10)
B4 B10 1.794(11)
B4 H4 1.23(7)
B5 B10 1.936(9)
B5 H5 1.08(6)
B7 B8 1.936(9)
B7 H7 1.13(8)
B8 B9 1.770(10)
B8 H8 1.15(7)
B8 H89 1.32(7)
B9 B10 1.764(10)
B9 H9 1.11(5)
B9 H89 1.25(7)
B9 H910 1.37(7)
B10 H10 1.24(7)
B10 H910 1.27(7)
